data_7113415
loop_
_publ_author_name
'Matthew Everett'
'Andrew Jolleys'
'William Levason'
'David Pugh'
'Gillian Reid'

_publ_section_title
;
 Unexpected neutral aza-macrocycle complexes of sodium
;
_journal_name_full Chem.Commun.
_journal_page_first 5843
_journal_paper_doi 10.1039/C4CC01407C
_journal_volume 50
_journal_year 2014
_chemical_formula_moiety 'C45 H43 B F24 N3 Na O'
_chemical_formula_sum 'C45 H43 B F24 N3 Na O'
_chemical_formula_weight 1131.62
_chemical_name_systematic
;
 ?
;
_space_group_crystal_system monoclinic
_space_group_IT_number 9
_space_group_name_Hall 'C -2yc'
_space_group_name_H-M_alt 'C 1 c 1'
_symmetry_space_group_name_Hall 'C -2yc'
_symmetry_space_group_name_H-M 'C 1 c 1'
_atom_sites_solution_hydrogens geom
_audit_creation_method SHELXL-2013
_cell_angle_alpha 90
_cell_angle_beta 103.181(4)
_cell_angle_gamma 90
_cell_formula_units_Z 4
_cell_length_a 14.492(4)
_cell_length_b 14.229(4)
_cell_length_c 24.850(7)
_cell_measurement_reflns_used 9060
_cell_measurement_temperature 100(2)
_cell_measurement_theta_max 31.3
_cell_measurement_theta_min 2.3
_cell_volume 4989(2)
_computing_cell_refinement
;
CrystalClear-SM Expert 2.0 r11 (Rigaku, 2011)
;
_computing_data_collection
;
CrystalClear-SM Expert 2.0 r11 (Rigaku, 2011)
;
_computing_data_reduction
;
CrystalClear-SM Expert 2.0 r11 (Rigaku, 2011)
;
_computing_molecular_graphics 'ORTEP-III (Farrugia, 1997)'
_computing_publication_material 'PLATON (Spek, 2003), WinGX (Farrugia, 1999) and enCIFer (Allen et al., 2004).'
_computing_structure_refinement 'SHELXL-97 (Sheldrick, 2008)'
_computing_structure_solution 'SHELXS-97 (Sheldrick, 1997)'
_diffrn_ambient_temperature 100(2)
_diffrn_detector CCD
_diffrn_detector_area_resol_mean 28.5714
_diffrn_measured_fraction_theta_full 0.985
_diffrn_measured_fraction_theta_max 0.986
_diffrn_measurement_device
;
AFC12 (Right): Kappa 3 circle
;
_diffrn_measurement_device_type
;
Rigaku Saturn724+ (2x2 bin mode)
;
_diffrn_measurement_method 'profile data from \w-scans'
_diffrn_measurement_specimen_support Mitegen
_diffrn_radiation_monochromator Confocal
_diffrn_radiation_source 'fine-focus sealed tube'
_diffrn_radiation_type MoK\a
_diffrn_radiation_wavelength 0.71073
_diffrn_reflns_av_R_equivalents 0.0243
_diffrn_reflns_av_unetI/netI 0.0680
_diffrn_reflns_Laue_measured_fraction_full 0.985
_diffrn_reflns_Laue_measured_fraction_max 0.986
_diffrn_reflns_limit_h_max 18
_diffrn_reflns_limit_h_min -18
_diffrn_reflns_limit_k_max 18
_diffrn_reflns_limit_k_min -17
_diffrn_reflns_limit_l_max 32
_diffrn_reflns_limit_l_min -31
_diffrn_reflns_number 11845
_diffrn_reflns_point_group_measured_fraction_full 0.771
_diffrn_reflns_point_group_measured_fraction_max 0.772
_diffrn_reflns_theta_full 27.500
_diffrn_reflns_theta_max 27.484
_diffrn_reflns_theta_min 2.975
_diffrn_source 'Rotating Anode'
_diffrn_source_current 55.0
_diffrn_source_power 2.5
_diffrn_source_voltage 45.0
_exptl_absorpt_coefficient_mu 0.160
_exptl_absorpt_correction_T_max 0.9984
_exptl_absorpt_correction_T_min 0.9889
_exptl_absorpt_correction_type multi-scan
_exptl_absorpt_process_details 'CrystalClear-SM Expert 2.0 r11 (Rigaku, 2011)'
_exptl_crystal_colour colourless
_exptl_crystal_density_diffrn 1.507
_exptl_crystal_description needle
_exptl_crystal_F_000 2296
_exptl_crystal_size_max 0.070
_exptl_crystal_size_mid 0.060
_exptl_crystal_size_min 0.010
_refine_diff_density_max 0.993
_refine_diff_density_min -0.622
_refine_diff_density_rms 0.069
_refine_ls_abs_structure_details
;
 Flack x determined using 2066 quotients [(I+)-(I-)]/[(I+)+(I-)]
 (Parsons and Flack (2004), Acta Cryst. A60, s61).
;
_refine_ls_abs_structure_Flack 0.0(2)
_refine_ls_extinction_method none
_refine_ls_goodness_of_fit_ref 1.050
_refine_ls_hydrogen_treatment constr
_refine_ls_matrix_type full
_refine_ls_number_parameters 747
_refine_ls_number_reflns 8832
_refine_ls_number_restraints 72
_refine_ls_restrained_S_all 1.071
_refine_ls_R_factor_all 0.0870
_refine_ls_R_factor_gt 0.0723
_refine_ls_shift/su_max 0.000
_refine_ls_shift/su_mean 0.000
_refine_ls_structure_factor_coef Fsqd
_refine_ls_weighting_details 'w=1/[\s^2^(Fo^2^)+(0.0710P)^2^+9.6870P] where P=(Fo^2^+2Fc^2^)/3'
_refine_ls_weighting_scheme calc
_refine_ls_wR_factor_gt 0.1613
_refine_ls_wR_factor_ref 0.1728
_reflns_Friedel_coverage 0.564
_reflns_Friedel_fraction_full 0.556
_reflns_Friedel_fraction_max 0.557
_reflns_number_gt 7347
_reflns_number_total 8832
_reflns_threshold_expression 'I > 2\s(I)'
_cod_data_source_file c4cc01407c2.cif
_cod_data_source_block Compound_1
_cod_database_code 7113415
_shelx_space_group_comment
;
The symmetry employed for this shelxl refinement is uniquely defined
by the following loop, which should always be used as a source of
symmetry information in preference to the above space-group names.
They are only intended as comments.
;
_shelx_estimated_absorpt_t_min 0.989
_shelx_estimated_absorpt_t_max 0.998
_shelxl_version_number 2013-4

loop_
_space_group_symop_operation_xyz
'x, y, z'
'x, -y, z+1/2'
'x+1/2, y+1/2, z'
'x+1/2, -y+1/2, z+1/2'

loop_
_atom_site_label
_atom_site_type_symbol
_atom_site_fract_x
_atom_site_fract_y
_atom_site_fract_z
_atom_site_U_iso_or_equiv
_atom_site_adp_type
_atom_site_occupancy
_atom_site_site_symmetry_order
_atom_site_calc_flag
_atom_site_refinement_flags_posn
_atom_site_refinement_flags_adp
_atom_site_refinement_flags_occupancy
_atom_site_disorder_assembly
_atom_site_disorder_group
C1 C 0.9677(4) 0.5061(4) 0.7576(2) 0.0178(11) Uani 1 1 d . . . . .
C2 C 0.9210(5) 0.5793(4) 0.7787(2) 0.0229(12) Uani 1 1 d . . . . .
H2 H 0.8536 0.5798 0.7703 0.027 Uiso 1 1 calc R U . . .
C3 C 0.9689(4) 0.6504(4) 0.8111(2) 0.0227(12) Uani 1 1 d . . . . .
C4 C 1.0673(5) 0.6540(4) 0.8227(3) 0.0261(13) Uani 1 1 d . . . . .
H4 H 1.1007 0.7026 0.8452 0.031 Uiso 1 1 calc R U . . .
C5 C 1.1160(4) 0.5846(4) 0.8006(2) 0.0220(12) Uani 1 1 d . . . . .
C6 C 1.0671(4) 0.5125(4) 0.7689(2) 0.0219(12) Uani 1 1 d . . . . .
H6 H 1.1018 0.4659 0.7545 0.026 Uiso 1 1 calc R U . . .
C7 C 0.9171(4) 0.7235(4) 0.8347(2) 0.0289(14) Uani 1 1 d D . . . .
C8 C 1.2224(4) 0.5892(5) 0.8130(3) 0.0276(13) Uani 1 1 d . . . . .
C9 C 0.8086(4) 0.4030(4) 0.7397(2) 0.0183(11) Uani 1 1 d . . . . .
C10 C 0.8089(4) 0.4008(4) 0.7964(2) 0.0207(12) Uani 1 1 d . . . . .
H10 H 0.8673 0.4100 0.8224 0.025 Uiso 1 1 calc R U . . .
C11 C 0.7285(4) 0.3861(4) 0.8161(2) 0.0204(11) Uani 1 1 d . . . . .
C12 C 0.6410(4) 0.3736(4) 0.7801(3) 0.0225(12) Uani 1 1 d . . . . .
H12 H 0.5851 0.3647 0.7934 0.027 Uiso 1 1 calc R U . . .
C13 C 0.6379(4) 0.3745(4) 0.7234(3) 0.0249(13) Uani 1 1 d . . . . .
C14 C 0.7194(4) 0.3897(4) 0.7045(2) 0.0213(12) Uani 1 1 d . . . . .
H14 H 0.7146 0.3911 0.6658 0.026 Uiso 1 1 calc R U . . .
C15 C 0.7382(5) 0.3831(4) 0.8773(3) 0.0274(13) Uani 1 1 d . . . . .
C16 C 0.5471(4) 0.3554(5) 0.6851(2) 0.049(2) Uani 1 1 d D . . . .
C17 C 0.8846(4) 0.4504(4) 0.6547(2) 0.0196(12) Uani 1 1 d . . . . .
C18 C 0.8617(5) 0.3818(4) 0.6125(2) 0.0241(13) Uani 1 1 d . . . . .
H18 H 0.8655 0.3173 0.6226 0.029 Uiso 1 1 calc R U . . .
C19 C 0.8342(5) 0.4052(5) 0.5574(3) 0.0301(14) Uani 1 1 d . . . . .
C20 C 0.8301(4) 0.4983(4) 0.5399(3) 0.0258(13) Uani 1 1 d . . . . .
H20 H 0.8122 0.5143 0.5018 0.031 Uiso 1 1 calc R U . . .
C21 C 0.8534(4) 0.5671(4) 0.5805(2) 0.0206(11) Uani 1 1 d . . . . .
C22 C 0.8798(4) 0.5432(4) 0.6364(2) 0.0178(11) Uani 1 1 d . . . . .
H22 H 0.8951 0.5921 0.6630 0.021 Uiso 1 1 calc R U . . .
C23 C 0.8153(5) 0.3288(5) 0.5152(3) 0.046(2) Uani 1 1 d D . . . .
C24 C 0.8498(5) 0.6677(4) 0.5622(2) 0.0245(13) Uani 1 1 d . . . . .
C25 C 0.9717(4) 0.3225(4) 0.7292(2) 0.0178(11) Uani 1 1 d . . . . .
C26 C 1.0412(4) 0.3055(4) 0.6997(2) 0.0223(12) Uani 1 1 d . . . . .
H26 H 1.0504 0.3507 0.6734 0.027 Uiso 1 1 calc R U . . .
C27 C 1.0984(4) 0.2243(4) 0.7073(3) 0.0230(12) Uani 1 1 d . . . . .
C28 C 1.0883(4) 0.1573(4) 0.7464(3) 0.0228(12) Uani 1 1 d . . . . .
H28 H 1.1267 0.1025 0.7520 0.027 Uiso 1 1 calc R U . . .
C29 C 1.0202(4) 0.1729(4) 0.7771(2) 0.0189(11) Uani 1 1 d . . . . .
C30 C 0.9629(4) 0.2528(4) 0.7681(2) 0.0191(11) Uani 1 1 d . . . . .
H30 H 0.9161 0.2606 0.7890 0.023 Uiso 1 1 calc R U . . .
C31 C 1.1711(5) 0.2129(5) 0.6739(3) 0.0343(16) Uani 1 1 d . . . . .
C32 C 1.0089(4) 0.1005(4) 0.8182(3) 0.0245(13) Uani 1 1 d . . . . .
C33 C 0.6711(6) 0.1510(5) 0.3876(3) 0.0367(16) Uani 1 1 d . . . . .
H33A H 0.7078 0.2091 0.3965 0.055 Uiso 1 1 calc R U . . .
H33B H 0.6223 0.1600 0.3535 0.055 Uiso 1 1 calc R U . . .
H33C H 0.7134 0.0997 0.3824 0.055 Uiso 1 1 calc R U . . .
C34 C 0.5594(6) 0.2022(6) 0.4394(4) 0.0471(19) Uani 1 1 d . . . . .
H34A H 0.5361 0.1917 0.4730 0.071 Uiso 1 1 calc R U . . .
H34B H 0.5058 0.2022 0.4072 0.071 Uiso 1 1 calc R U . . .
H34C H 0.5920 0.2629 0.4420 0.071 Uiso 1 1 calc R U . . .
C35 C 0.5758(5) 0.0367(5) 0.4214(3) 0.0351(16) Uani 1 1 d . . . . .
H35A H 0.6182 -0.0085 0.4086 0.042 Uiso 1 1 calc R U . . .
H35B H 0.5190 0.0455 0.3910 0.042 Uiso 1 1 calc R U . . .
C36 C 0.5456(5) -0.0045(5) 0.4712(3) 0.0354(16) Uani 1 1 d . . . . .
H36A H 0.5080 0.0427 0.4862 0.042 Uiso 1 1 calc R U . . .
H36B H 0.5045 -0.0598 0.4593 0.042 Uiso 1 1 calc R U . . .
C37 C 0.6641(8) -0.1237(6) 0.5016(4) 0.060(3) Uani 1 1 d . . . . .
H37A H 0.6845 -0.1188 0.4667 0.090 Uiso 1 1 calc R U . . .
H37B H 0.6144 -0.1716 0.4980 0.090 Uiso 1 1 calc R U . . .
H37C H 0.7182 -0.1415 0.5313 0.090 Uiso 1 1 calc R U . . .
C38 C 0.6037(5) -0.0343(6) 0.5700(3) 0.045(2) Uani 1 1 d . . . . .
H38A H 0.5778 -0.0969 0.5759 0.054 Uiso 1 1 calc R U . . .
H38B H 0.5537 0.0129 0.5705 0.054 Uiso 1 1 calc R U . . .
C39 C 0.6888(8) -0.0138(6) 0.6175(4) 0.063(3) Uani 1 1 d . . . . .
H39A H 0.6687 -0.0195 0.6528 0.076 Uiso 1 1 calc R U . . .
H39B H 0.7381 -0.0620 0.6174 0.076 Uiso 1 1 calc R U . . .
C40 C 0.6821(8) 0.1558(7) 0.6315(4) 0.064(3) Uani 1 1 d . . . . .
H40A H 0.6690 0.1435 0.6679 0.095 Uiso 1 1 calc R U . . .
H40B H 0.6223 0.1667 0.6045 0.095 Uiso 1 1 calc R U . . .
H40C H 0.7225 0.2115 0.6337 0.095 Uiso 1 1 calc R U . . .
C41 C 0.8260(8) 0.0752(9) 0.6556(4) 0.078(3) Uani 1 1 d . . . . .
H41A H 0.8171 0.0755 0.6935 0.117 Uiso 1 1 calc R U . . .
H41B H 0.8625 0.1307 0.6498 0.117 Uiso 1 1 calc R U . . .
H41C H 0.8605 0.0183 0.6496 0.117 Uiso 1 1 calc R U . . .
B1 B 0.9085(5) 0.4201(4) 0.7197(3) 0.0188(12) Uani 1 1 d . . . . .
N1 N 0.6252(4) 0.1273(3) 0.4335(2) 0.0266(11) Uani 1 1 d . . . . .
N2 N 0.6268(4) -0.0328(4) 0.5146(2) 0.0300(12) Uani 1 1 d . . . . .
N3 N 0.7292(4) 0.0768(4) 0.6149(2) 0.0299(12) Uani 1 1 d . . . . .
F1A F 0.8380(17) 0.752(2) 0.7989(9) 0.062(10) Uani 0.28(3) 1 d D U P A 1
F2A F 0.888(2) 0.6911(15) 0.8778(10) 0.052(9) Uani 0.28(3) 1 d D U P A 1
F3A F 0.9663(15) 0.7991(17) 0.8538(17) 0.068(12) Uani 0.28(3) 1 d D . P A 1
F1B F 0.8248(5) 0.7089(7) 0.8267(7) 0.073(5) Uani 0.72(3) 1 d D . P A 2
F2B F 0.9498(11) 0.7338(9) 0.8898(3) 0.085(6) Uani 0.72(3) 1 d D U P A 2
F3B F 0.9250(10) 0.8090(5) 0.8159(7) 0.070(5) Uani 0.72(3) 1 d D . P A 2
F4 F 1.2599(3) 0.6015(4) 0.86700(19) 0.0503(12) Uani 1 1 d . . . . .
F5 F 1.2533(3) 0.6605(3) 0.78688(19) 0.0394(10) Uani 1 1 d . . . . .
F6 F 1.2613(3) 0.5113(3) 0.7982(2) 0.0444(11) Uani 1 1 d . . . . .
F7 F 0.7958(4) 0.3147(4) 0.90112(19) 0.0669(16) Uani 1 1 d . . . . .
F8 F 0.7732(4) 0.4640(3) 0.90167(17) 0.0543(14) Uani 1 1 d . . . . .
F9 F 0.6565(3) 0.3701(3) 0.89254(18) 0.0442(11) Uani 1 1 d . . . . .
F10A F 0.5505(10) 0.3592(7) 0.6321(3) 0.0467(14) Uani 0.5 1 d D . P B 1
F11A F 0.5201(6) 0.2628(6) 0.6885(4) 0.0467(14) Uani 0.5 1 d D . P B 1
F12A F 0.4710(6) 0.3981(8) 0.6934(5) 0.0467(14) Uani 0.5 1 d D . P B 1
F10B F 0.5472(10) 0.3251(7) 0.6349(3) 0.0467(14) Uani 0.5 1 d D . P B 2
F11B F 0.4715(6) 0.3478(13) 0.7065(5) 0.080(4) Uani 0.5 1 d D U P B 2
F12B F 0.5138(10) 0.4436(7) 0.6681(6) 0.104(5) Uani 0.5 1 d D U P B 2
F13A F 0.7871(15) 0.3513(12) 0.4616(4) 0.0597(16) Uani 0.407(15) 1 d D . P C 1
F14A F 0.8909(10) 0.2693(10) 0.5181(6) 0.0597(16) Uani 0.407(15) 1 d D . P C 1
F15A F 0.7494(12) 0.2704(9) 0.5289(7) 0.0597(16) Uani 0.407(15) 1 d D . P C 1
F13B F 0.7587(9) 0.3604(8) 0.4674(4) 0.0597(16) Uani 0.593(15) 1 d D . P C 2
F14B F 0.8962(7) 0.2967(7) 0.5018(4) 0.0597(16) Uani 0.593(15) 1 d D . P C 2
F15B F 0.7753(10) 0.2506(6) 0.5293(5) 0.0597(16) Uani 0.593(15) 1 d D . P C 2
F16 F 0.8442(3) 0.7295(2) 0.60156(15) 0.0319(9) Uani 1 1 d . . . . .
F17 F 0.9291(4) 0.6922(3) 0.5448(2) 0.0506(12) Uani 1 1 d . . . . .
F18 F 0.7772(3) 0.6853(3) 0.51914(18) 0.0490(12) Uani 1 1 d . . . . .
F19 F 1.2420(4) 0.2746(5) 0.6880(3) 0.084(2) Uani 1 1 d . . . . .
F20 F 1.1360(4) 0.2283(4) 0.6204(2) 0.0704(17) Uani 1 1 d . . . . .
F21 F 1.2100(4) 0.1283(3) 0.6787(2) 0.0633(16) Uani 1 1 d . . . . .
F22 F 0.9729(3) 0.0196(2) 0.79468(18) 0.0401(10) Uani 1 1 d . . . . .
F23 F 0.9536(3) 0.1276(3) 0.85173(16) 0.0305(8) Uani 1 1 d . . . . .
F24 F 1.0933(3) 0.0774(3) 0.85180(19) 0.0438(11) Uani 1 1 d . . . . .
Na1 Na 0.74660(16) 0.09023(17) 0.51833(10) 0.0269(5) Uani 1 1 d . . . . .
O1 O 0.8870(5) 0.0383(5) 0.5041(3) 0.081(3) Uani 1 1 d D . . . .
C42A C 0.9281(10) 0.0630(11) 0.4570(5) 0.057(3) Uani 0.647(12) 1 d D . P D 1
H42A H 0.9184 0.1302 0.4470 0.069 Uiso 0.647(12) 1 calc R U P D 1
H42B H 0.9020 0.0236 0.4242 0.069 Uiso 0.647(12) 1 calc R U P D 1
C43A C 1.0302(12) 0.0413(17) 0.4813(8) 0.078(6) Uani 0.647(12) 1 d . . P D 1
H43A H 1.0630 0.0235 0.4519 0.094 Uiso 0.647(12) 1 calc R U P D 1
H43B H 1.0628 0.0964 0.5014 0.094 Uiso 0.647(12) 1 calc R U P D 1
C44A C 1.0296(17) -0.0361(18) 0.5186(11) 0.096(7) Uani 0.647(12) 1 d . U P D 1
H44A H 1.0599 -0.0180 0.5570 0.115 Uiso 0.647(12) 1 calc R U P D 1
H44B H 1.0636 -0.0909 0.5080 0.115 Uiso 0.647(12) 1 calc R U P D 1
C45A C 0.9237(12) -0.0590(9) 0.5130(10) 0.087(7) Uani 0.647(12) 1 d D . P D 1
H45A H 0.8982 -0.1003 0.4810 0.104 Uiso 0.647(12) 1 calc R U P D 1
H45B H 0.9114 -0.0873 0.5471 0.104 Uiso 0.647(12) 1 calc R U P D 1
C42B C 0.9340(18) -0.001(2) 0.4638(9) 0.057(3) Uani 0.353(12) 1 d D . P D 2
H42C H 0.8988 -0.0575 0.4468 0.069 Uiso 0.353(12) 1 calc R U P D 2
H42D H 0.9341 0.0452 0.4342 0.069 Uiso 0.353(12) 1 calc R U P D 2
C43B C 1.029(2) -0.027(3) 0.4890(13) 0.052(7) Uani 0.353(12) 1 d . U P D 2
H43C H 1.0673 -0.0325 0.4609 0.063 Uiso 0.353(12) 1 calc R U P D 2
H43D H 1.0307 -0.0876 0.5086 0.063 Uiso 0.353(12) 1 calc R U P D 2
C44B C 1.0662(14) 0.0527(19) 0.5296(11) 0.046(6) Uani 0.353(12) 1 d . . P D 2
H44C H 1.1166 0.0314 0.5612 0.055 Uiso 0.353(12) 1 calc R U P D 2
H44D H 1.0885 0.1073 0.5114 0.055 Uiso 0.353(12) 1 calc R U P D 2
C45B C 0.9755(13) 0.072(2) 0.5457(10) 0.057(7) Uani 0.353(12) 1 d D U P D 2
H45C H 0.9701 0.1402 0.5512 0.068 Uiso 0.353(12) 1 calc R U P D 2
H45D H 0.9774 0.0408 0.5817 0.068 Uiso 0.353(12) 1 calc R U P D 2

loop_
_atom_site_aniso_label
_atom_site_aniso_U_11
_atom_site_aniso_U_22
_atom_site_aniso_U_33
_atom_site_aniso_U_23
_atom_site_aniso_U_13
_atom_site_aniso_U_12
C1 0.023(3) 0.017(3) 0.015(3) 0.0009(19) 0.006(2) 0.000(2)
C2 0.028(3) 0.021(3) 0.020(3) 0.003(2) 0.006(2) -0.001(2)
C3 0.026(3) 0.023(3) 0.021(3) -0.002(2) 0.010(2) 0.001(2)
C4 0.033(3) 0.024(3) 0.021(3) -0.001(2) 0.006(3) -0.002(3)
C5 0.024(3) 0.024(3) 0.018(3) 0.002(2) 0.004(2) -0.007(2)
C6 0.025(3) 0.024(3) 0.016(3) 0.000(2) 0.004(2) 0.000(2)
C7 0.033(3) 0.021(3) 0.033(3) -0.004(2) 0.010(3) -0.007(3)
C8 0.022(3) 0.034(3) 0.025(3) 0.001(2) 0.004(3) -0.009(3)
C9 0.024(3) 0.012(2) 0.018(3) -0.0009(19) 0.004(2) 0.001(2)
C10 0.023(3) 0.020(3) 0.020(3) -0.002(2) 0.007(2) -0.004(2)
C11 0.025(3) 0.016(3) 0.023(3) -0.003(2) 0.010(2) 0.000(2)
C12 0.022(3) 0.024(3) 0.024(3) 0.000(2) 0.010(2) 0.000(2)
C13 0.021(3) 0.028(3) 0.025(3) -0.003(2) 0.004(2) 0.002(2)
C14 0.022(3) 0.025(3) 0.016(3) 0.000(2) 0.003(2) -0.001(2)
C15 0.034(3) 0.031(3) 0.021(3) 0.003(2) 0.014(3) -0.001(3)
C16 0.022(3) 0.089(7) 0.039(5) 0.004(4) 0.014(3) 0.004(4)
C17 0.020(3) 0.018(3) 0.021(3) -0.001(2) 0.005(2) 0.002(2)
C18 0.034(3) 0.020(3) 0.018(3) -0.001(2) 0.006(2) -0.007(3)
C19 0.038(4) 0.030(3) 0.022(3) -0.001(2) 0.007(3) -0.005(3)
C20 0.029(3) 0.028(3) 0.020(3) 0.002(2) 0.006(2) -0.003(3)
C21 0.023(3) 0.022(3) 0.019(3) 0.004(2) 0.009(2) 0.000(2)
C22 0.021(3) 0.015(2) 0.019(3) 0.002(2) 0.009(2) 0.004(2)
C23 0.087(6) 0.030(4) 0.021(3) 0.000(3) 0.012(4) -0.008(4)
C24 0.033(3) 0.026(3) 0.016(3) 0.003(2) 0.008(2) 0.006(3)
C25 0.024(3) 0.017(3) 0.010(2) -0.0024(18) -0.001(2) 0.002(2)
C26 0.023(3) 0.020(3) 0.025(3) 0.002(2) 0.006(2) -0.001(2)
C27 0.025(3) 0.022(3) 0.024(3) 0.003(2) 0.010(2) 0.005(2)
C28 0.024(3) 0.019(3) 0.025(3) 0.004(2) 0.005(2) 0.002(2)
C29 0.023(3) 0.017(3) 0.017(3) 0.003(2) 0.006(2) 0.000(2)
C30 0.022(3) 0.020(3) 0.016(3) 0.000(2) 0.006(2) -0.004(2)
C31 0.037(4) 0.030(3) 0.040(4) 0.014(3) 0.019(3) 0.016(3)
C32 0.022(3) 0.023(3) 0.029(3) 0.009(2) 0.008(3) 0.004(2)
C33 0.046(4) 0.037(4) 0.026(3) 0.003(3) 0.006(3) -0.004(3)
C34 0.043(4) 0.040(4) 0.059(5) 0.006(4) 0.015(4) 0.007(4)
C35 0.042(4) 0.036(4) 0.022(3) -0.001(3) -0.003(3) -0.010(3)
C36 0.027(3) 0.041(4) 0.035(4) 0.007(3) 0.003(3) -0.008(3)
C37 0.078(6) 0.036(4) 0.074(7) 0.012(4) 0.033(6) 0.013(4)
C38 0.041(4) 0.059(5) 0.033(4) 0.013(3) 0.008(3) -0.018(4)
C39 0.097(8) 0.045(5) 0.049(5) 0.003(4) 0.021(5) -0.015(5)
C40 0.104(8) 0.050(5) 0.049(5) 0.008(4) 0.044(6) 0.022(5)
C41 0.084(8) 0.094(8) 0.046(6) 0.014(5) -0.005(6) 0.011(7)
B1 0.023(3) 0.017(3) 0.016(3) 0.004(2) 0.005(3) -0.002(3)
N1 0.032(3) 0.024(3) 0.022(3) 0.0022(19) 0.002(2) -0.001(2)
N2 0.032(3) 0.030(3) 0.027(3) 0.003(2) 0.005(2) 0.002(2)
N3 0.042(3) 0.025(3) 0.023(3) 0.000(2) 0.008(2) 0.003(2)
F1A 0.044(13) 0.067(15) 0.067(13) -0.016(10) -0.003(9) 0.045(12)
F2A 0.071(16) 0.047(11) 0.056(14) 0.006(9) 0.055(12) 0.023(10)
F3A 0.038(11) 0.054(15) 0.12(3) -0.061(18) 0.029(15) -0.019(10)
F1B 0.046(4) 0.050(6) 0.141(13) -0.060(7) 0.054(6) -0.026(4)
F2B 0.125(11) 0.086(9) 0.034(4) -0.019(4) -0.001(5) 0.057(9)
F3B 0.084(9) 0.020(3) 0.132(11) 0.010(4) 0.079(8) 0.011(4)
F4 0.027(2) 0.091(4) 0.030(2) -0.003(2) -0.0003(18) -0.013(2)
F5 0.0291(19) 0.037(2) 0.054(3) 0.0116(18) 0.0130(19) -0.0122(18)
F6 0.026(2) 0.033(2) 0.076(3) -0.005(2) 0.014(2) -0.0010(18)
F7 0.090(4) 0.090(4) 0.027(2) 0.026(2) 0.025(3) 0.056(3)
F8 0.087(4) 0.058(3) 0.021(2) -0.0167(19) 0.017(2) -0.038(3)
F9 0.040(2) 0.068(3) 0.032(2) 0.001(2) 0.0219(19) -0.011(2)
F10A 0.031(2) 0.058(4) 0.046(3) -0.015(2) -0.0008(18) -0.011(3)
F11A 0.031(2) 0.058(4) 0.046(3) -0.015(2) -0.0008(18) -0.011(3)
F12A 0.031(2) 0.058(4) 0.046(3) -0.015(2) -0.0008(18) -0.011(3)
F10B 0.031(2) 0.058(4) 0.046(3) -0.015(2) -0.0008(18) -0.011(3)
F11B 0.034(5) 0.147(13) 0.060(8) 0.004(8) 0.012(5) -0.030(7)
F12B 0.055(6) 0.128(9) 0.105(9) -0.038(8) -0.033(7) 0.025(7)
F13A 0.124(4) 0.031(2) 0.0221(16) -0.0054(15) 0.013(2) -0.017(2)
F14A 0.124(4) 0.031(2) 0.0221(16) -0.0054(15) 0.013(2) -0.017(2)
F15A 0.124(4) 0.031(2) 0.0221(16) -0.0054(15) 0.013(2) -0.017(2)
F13B 0.124(4) 0.031(2) 0.0221(16) -0.0054(15) 0.013(2) -0.017(2)
F14B 0.124(4) 0.031(2) 0.0221(16) -0.0054(15) 0.013(2) -0.017(2)
F15B 0.124(4) 0.031(2) 0.0221(16) -0.0054(15) 0.013(2) -0.017(2)
F16 0.052(2) 0.0220(17) 0.0234(19) 0.0008(14) 0.0126(17) 0.0070(17)
F17 0.066(3) 0.031(2) 0.070(3) 0.016(2) 0.049(3) 0.010(2)
F18 0.071(3) 0.033(2) 0.032(2) 0.0007(17) -0.012(2) 0.016(2)
F19 0.069(4) 0.094(4) 0.111(5) -0.027(4) 0.068(4) -0.031(4)
F20 0.074(3) 0.108(4) 0.039(3) 0.026(3) 0.034(3) 0.049(3)
F21 0.080(4) 0.052(3) 0.078(4) 0.029(3) 0.059(3) 0.044(3)
F22 0.057(3) 0.0178(18) 0.051(3) 0.0008(16) 0.024(2) -0.0058(19)
F23 0.038(2) 0.0297(19) 0.029(2) 0.0063(15) 0.0187(17) 0.0041(16)
F24 0.033(2) 0.054(3) 0.043(3) 0.027(2) 0.0074(19) 0.014(2)
Na1 0.0248(12) 0.0338(13) 0.0216(12) 0.0004(10) 0.0041(10) 0.0000(11)
O1 0.068(4) 0.072(5) 0.126(7) 0.051(4) 0.070(5) 0.038(4)
C42A 0.065(7) 0.053(8) 0.053(7) -0.006(7) 0.012(6) 0.009(8)
C43A 0.055(10) 0.118(17) 0.065(12) 0.008(11) 0.019(9) -0.026(11)
C44A 0.088(11) 0.114(12) 0.092(11) 0.036(10) 0.034(10) 0.021(9)
C45A 0.070(11) 0.074(12) 0.128(18) 0.043(11) 0.047(12) 0.026(10)
C42B 0.065(7) 0.053(8) 0.053(7) -0.006(7) 0.012(6) 0.009(8)
C43B 0.042(10) 0.072(12) 0.043(11) -0.013(10) 0.011(9) 0.017(10)
C44B 0.023(10) 0.062(16) 0.053(15) -0.012(11) 0.008(10) 0.001(10)
C45B 0.041(10) 0.070(12) 0.062(12) -0.005(9) 0.014(9) 0.013(9)

loop_
_atom_type_symbol
_atom_type_description
_atom_type_scat_dispersion_real
_atom_type_scat_dispersion_imag
_atom_type_scat_source
C C 0.0033 0.0016 'International Tables Vol C Tables 4.2.6.8 and 6.1.1.4'
H H 0.0000 0.0000 'International Tables Vol C Tables 4.2.6.8 and 6.1.1.4'
B B 0.0013 0.0007 'International Tables Vol C Tables 4.2.6.8 and 6.1.1.4'
N N 0.0061 0.0033 'International Tables Vol C Tables 4.2.6.8 and 6.1.1.4'
F F 0.0171 0.0103 'International Tables Vol C Tables 4.2.6.8 and 6.1.1.4'
Na Na 0.0362 0.0249 'International Tables Vol C Tables 4.2.6.8 and 6.1.1.4'
O O 0.0106 0.0060 'International Tables Vol C Tables 4.2.6.8 and 6.1.1.4'

loop_
_geom_angle_atom_site_label_1
_geom_angle_atom_site_label_2
_geom_angle_atom_site_label_3
_geom_angle
C6 C1 C2 115.8(5)
C6 C1 B1 122.3(5)
C2 C1 B1 121.8(5)
C3 C2 C1 122.7(6)
C3 C2 H2 118.7
C1 C2 H2 118.7
C2 C3 C4 120.4(6)
C2 C3 C7 120.9(5)
C4 C3 C7 118.7(5)
C3 C4 C5 118.6(5)
C3 C4 H4 120.7
C5 C4 H4 120.7
C6 C5 C4 120.5(5)
C6 C5 C8 121.1(6)
C4 C5 C8 118.4(5)
C5 C6 C1 121.9(6)
C5 C6 H6 119.0
C1 C6 H6 119.0
F3B C7 F1B 105.0(8)
F3A C7 F2A 103.9(17)
F3A C7 F1A 107.4(17)
F2A C7 F1A 105.0(16)
F3B C7 F2B 102.8(8)
F1B C7 F2B 106.3(9)
F3A C7 C3 115.8(10)
F3B C7 C3 114.5(6)
F1B C7 C3 114.6(5)
F2A C7 C3 111.2(9)
F1A C7 C3 112.6(9)
F2B C7 C3 112.7(6)
F6 C8 F5 106.8(6)
F6 C8 F4 106.5(5)
F5 C8 F4 106.4(5)
F6 C8 C5 112.7(5)
F5 C8 C5 112.1(5)
F4 C8 C5 111.9(6)
C14 C9 C10 114.4(5)
C14 C9 B1 125.5(5)
C10 C9 B1 120.1(5)
C11 C10 C9 123.3(5)
C11 C10 H10 118.3
C9 C10 H10 118.3
C10 C11 C12 120.8(5)
C10 C11 C15 118.3(5)
C12 C11 C15 120.9(6)
C11 C12 C13 117.6(6)
C11 C12 H12 121.2
C13 C12 H12 121.2
C14 C13 C12 120.6(5)
C14 C13 C16 121.3(5)
C12 C13 C16 118.1(5)
C13 C14 C9 123.2(5)
C13 C14 H14 118.4
C9 C14 H14 118.4
F7 C15 F9 106.3(5)
F7 C15 F8 107.0(6)
F9 C15 F8 105.0(5)
F7 C15 C11 112.1(5)
F9 C15 C11 114.0(5)
F8 C15 C11 111.8(5)
F10B C16 F11B 122.1(10)
F12A C16 F10A 110.9(9)
F10B C16 F12B 94.7(10)
F11B C16 F12B 86.2(10)
F12A C16 F11A 99.9(8)
F10A C16 F11A 100.0(8)
F12A C16 C13 118.3(7)
F10B C16 C13 118.7(7)
F11B C16 C13 117.2(7)
F10A C16 C13 113.9(8)
F12B C16 C13 103.3(7)
F11A C16 C13 111.3(6)
C22 C17 C18 115.2(5)
C22 C17 B1 123.8(5)
C18 C17 B1 120.9(5)
C19 C18 C17 122.4(6)
C19 C18 H18 118.8
C17 C18 H18 118.8
C18 C19 C20 121.5(6)
C18 C19 C23 119.2(6)
C20 C19 C23 119.1(6)
C21 C20 C19 117.2(6)
C21 C20 H20 121.4
C19 C20 H20 121.4
C20 C21 C22 121.2(5)
C20 C21 C24 117.6(5)
C22 C21 C24 121.2(5)
C17 C22 C21 122.5(5)
C17 C22 H22 118.8
C21 C22 H22 118.8
F15B C23 F13B 107.1(9)
F13A C23 F15A 108.7(12)
F15B C23 F14B 103.5(7)
F13B C23 F14B 106.1(8)
F13A C23 F14A 105.0(10)
F15A C23 F14A 101.9(10)
F15B C23 C19 116.3(7)
F13A C23 C19 119.3(9)
F13B C23 C19 110.6(7)
F15A C23 C19 107.2(9)
F14B C23 C19 112.5(7)
F14A C23 C19 113.3(7)
F16 C24 F18 107.1(5)
F16 C24 F17 105.1(5)
F18 C24 F17 105.4(5)
F16 C24 C21 114.2(5)
F18 C24 C21 112.8(5)
F17 C24 C21 111.5(5)
C26 C25 C30 115.3(5)
C26 C25 B1 121.0(5)
C30 C25 B1 123.7(5)
C25 C26 C27 123.1(5)
C25 C26 H26 118.5
C27 C26 H26 118.5
C28 C27 C26 120.1(6)
C28 C27 C31 120.9(5)
C26 C27 C31 119.0(5)
C27 C28 C29 118.2(5)
C27 C28 H28 120.9
C29 C28 H28 120.9
C30 C29 C28 120.7(5)
C30 C29 C32 121.4(5)
C28 C29 C32 117.9(5)
C29 C30 C25 122.6(5)
C29 C30 H30 118.7
C25 C30 H30 118.7
F21 C31 F20 107.3(6)
F21 C31 F19 106.8(6)
F20 C31 F19 104.5(6)
F21 C31 C27 112.9(6)
F20 C31 C27 112.3(6)
F19 C31 C27 112.4(6)
F23 C32 F22 106.8(5)
F23 C32 F24 105.7(5)
F22 C32 F24 105.6(5)
F23 C32 C29 113.8(5)
F22 C32 C29 112.9(5)
F24 C32 C29 111.5(5)
N1 C33 H33A 109.5
N1 C33 H33B 109.5
H33A C33 H33B 109.5
N1 C33 H33C 109.5
H33A C33 H33C 109.5
H33B C33 H33C 109.5
N1 C34 H34A 109.5
N1 C34 H34B 109.5
H34A C34 H34B 109.5
N1 C34 H34C 109.5
H34A C34 H34C 109.5
H34B C34 H34C 109.5
N1 C35 C36 112.9(6)
N1 C35 Na1 50.7(3)
C36 C35 Na1 78.0(4)
N1 C35 H35A 109.0
C36 C35 H35A 109.0
Na1 C35 H35A 88.0
N1 C35 H35B 109.0
C36 C35 H35B 109.0
Na1 C35 H35B 158.5
H35A C35 H35B 107.8
N2 C36 C35 111.9(6)
N2 C36 H36A 109.2
C35 C36 H36A 109.2
N2 C36 H36B 109.2
C35 C36 H36B 109.2
H36A C36 H36B 107.9
N2 C37 H37A 109.5
N2 C37 H37B 109.5
H37A C37 H37B 109.5
N2 C37 H37C 109.5
H37A C37 H37C 109.5
H37B C37 H37C 109.5
N2 C38 C39 113.5(7)
N2 C38 H38A 108.9
C39 C38 H38A 108.9
N2 C38 H38B 108.9
C39 C38 H38B 108.9
H38A C38 H38B 107.7
N3 C39 C38 113.9(7)
N3 C39 H39A 108.8
C38 C39 H39A 108.8
N3 C39 H39B 108.8
C38 C39 H39B 108.8
H39A C39 H39B 107.7
N3 C40 H40A 109.5
N3 C40 H40B 109.5
H40A C40 H40B 109.5
N3 C40 H40C 109.5
H40A C40 H40C 109.5
H40B C40 H40C 109.5
N3 C41 H41A 109.5
N3 C41 H41B 109.5
H41A C41 H41B 109.5
N3 C41 H41C 109.5
H41A C41 H41C 109.5
H41B C41 H41C 109.5
C17 B1 C25 110.4(5)
C17 B1 C9 109.5(5)
C25 B1 C9 109.2(5)
C17 B1 C1 109.5(4)
C25 B1 C1 110.0(5)
C9 B1 C1 108.2(5)
C34 N1 C35 111.2(6)
C34 N1 C33 109.1(6)
C35 N1 C33 108.9(5)
C34 N1 Na1 115.1(5)
C35 N1 Na1 101.9(4)
C33 N1 Na1 110.3(4)
C36 N2 C37 110.8(7)
C36 N2 C38 111.9(6)
C37 N2 C38 111.3(6)
C36 N2 Na1 106.0(4)
C37 N2 Na1 110.2(5)
C38 N2 Na1 106.4(4)
C39 N3 C40 118.1(8)
C39 N3 C41 106.3(7)
C40 N3 C41 104.3(8)
C39 N3 Na1 104.3(5)
C40 N3 Na1 112.5(5)
C41 N3 Na1 111.2(6)
C23 F15A Na1 125.1(11)
C23 F15B Na1 149.5(8)
O1 Na1 F15B 101.3(4)
O1 Na1 N2 114.5(3)
F15B Na1 N2 144.2(4)
O1 Na1 N1 115.2(3)
F15B Na1 N1 88.0(3)
N2 Na1 N1 76.12(18)
O1 Na1 N3 114.8(3)
F15B Na1 N3 90.9(3)
N2 Na1 N3 75.8(2)
N1 Na1 N3 129.2(2)
O1 Na1 F15A 110.3(4)
N2 Na1 F15A 135.2(4)
N1 Na1 F15A 82.3(4)
N3 Na1 F15A 88.9(4)
O1 Na1 C35 112.4(3)
F15B Na1 C35 114.7(4)
N2 Na1 C35 50.80(18)
N1 Na1 C35 27.41(17)
N3 Na1 C35 119.3(2)
F15A Na1 C35 108.2(4)
C42A O1 C45A 98.3(10)
C42B O1 C45B 97.7(15)
C42B O1 Na1 144.6(12)
C42A O1 Na1 125.9(7)
C45A O1 Na1 125.9(8)
C45B O1 Na1 116.0(11)
O1 C42A C43A 100.0(11)
O1 C42A H42A 111.8
C43A C42A H42A 111.8
O1 C42A H42B 111.8
C43A C42A H42B 111.8
H42A C42A H42B 109.5
C44A C43A C42A 105.4(16)
C44A C43A H43A 110.7
C42A C43A H43A 110.7
C44A C43A H43B 110.7
C42A C43A H43B 110.7
H43A C43A H43B 108.8
C43A C44A C45A 104.8(16)
C43A C44A H44A 110.8
C45A C44A H44A 110.8
C43A C44A H44B 110.8
C45A C44A H44B 110.8
H44A C44A H44B 108.9
O1 C45A C44A 97.6(13)
O1 C45A H45A 112.2
C44A C45A H45A 112.2
O1 C45A H45B 112.2
C44A C45A H45B 112.2
H45A C45A H45B 109.8
C43B C42B O1 110.9(19)
C43B C42B H42C 109.5
O1 C42B H42C 109.5
C43B C42B H42D 109.5
O1 C42B H42D 109.5
H42C C42B H42D 108.0
C42B C43B C44B 105(2)
C42B C43B H43C 110.7
C44B C43B H43C 110.7
C42B C43B H43D 110.7
C44B C43B H43D 110.7
H43C C43B H43D 108.8
C45B C44B C43B 96.4(18)
C45B C44B H44C 112.5
C43B C44B H44C 112.5
C45B C44B H44D 112.5
C43B C44B H44D 112.5
H44C C44B H44D 110.0
C44B C45B O1 114.8(18)
C44B C45B H45C 108.6
O1 C45B H45C 108.6
C44B C45B H45D 108.6
O1 C45B H45D 108.6
H45C C45B H45D 107.5

loop_
_geom_bond_atom_site_label_1
_geom_bond_atom_site_label_2
_geom_bond_distance
C1 C6 1.407(8)
C1 C2 1.408(8)
C1 B1 1.659(8)
C2 C3 1.377(8)
C2 H2 0.9500
C3 C4 1.390(9)
C3 C7 1.481(8)
C4 C5 1.398(9)
C4 H4 0.9500
C5 C6 1.385(8)
C5 C8 1.504(8)
C6 H6 0.9500
C7 F3A 1.317(11)
C7 F3B 1.318(8)
C7 F1B 1.322(8)
C7 F2A 1.323(11)
C7 F1A 1.344(11)
C7 F2B 1.351(8)
C8 F6 1.333(8)
C8 F5 1.335(7)
C8 F4 1.340(7)
C9 C14 1.398(8)
C9 C10 1.409(8)
C9 B1 1.652(9)
C10 C11 1.379(8)
C10 H10 0.9500
C11 C12 1.387(8)
C11 C15 1.495(8)
C12 C13 1.399(8)
C12 H12 0.9500
C13 C14 1.384(8)
C13 C16 1.463(8)
C14 H14 0.9500
C15 F7 1.330(8)
C15 F9 1.336(7)
C15 F8 1.345(7)
C16 F12A 1.316(6)
C16 F10B 1.320(6)
C16 F11B 1.325(6)
C16 F10A 1.332(6)
C16 F12B 1.376(6)
C16 F11A 1.381(6)
C17 C22 1.393(7)
C17 C18 1.415(8)
C17 B1 1.632(8)
C18 C19 1.377(8)
C18 H18 0.9500
C19 C20 1.392(9)
C19 C23 1.491(9)
C20 C21 1.391(8)
C20 H20 0.9500
C21 C22 1.396(7)
C21 C24 1.500(8)
C22 H22 0.9500
C23 F15B 1.339(10)
C23 F13A 1.339(11)
C23 F13B 1.357(10)
C23 F15A 1.366(11)
C23 F14B 1.369(10)
C23 F14A 1.374(11)
C24 F16 1.332(7)
C24 F18 1.342(7)
C24 F17 1.362(8)
C25 C26 1.393(8)
C25 C30 1.412(8)
C25 B1 1.651(8)
C26 C27 1.409(8)
C26 H26 0.9500
C27 C28 1.392(8)
C27 C31 1.490(9)
C28 C29 1.397(9)
C28 H28 0.9500
C29 C30 1.395(8)
C29 C32 1.485(8)
C30 H30 0.9500
C31 F21 1.323(8)
C31 F20 1.328(8)
C31 F19 1.336(9)
C32 F23 1.339(7)
C32 F22 1.341(7)
C32 F24 1.355(7)
C33 N1 1.486(9)
C33 H33A 0.9800
C33 H33B 0.9800
C33 H33C 0.9800
C34 N1 1.459(9)
C34 H34A 0.9800
C34 H34B 0.9800
C34 H34C 0.9800
C35 N1 1.472(8)
C35 C36 1.520(10)
C35 Na1 3.128(7)
C35 H35A 0.9900
C35 H35B 0.9900
C36 N2 1.461(8)
C36 H36A 0.9900
C36 H36B 0.9900
C37 N2 1.465(10)
C37 H37A 0.9800
C37 H37B 0.9800
C37 H37C 0.9800
C38 N2 1.489(9)
C38 C39 1.528(12)
C38 H38A 0.9900
C38 H38B 0.9900
C39 N3 1.425(10)
C39 H39A 0.9900
C39 H39B 0.9900
C40 N3 1.425(10)
C40 H40A 0.9800
C40 H40B 0.9800
C40 H40C 0.9800
C41 N3 1.532(11)
C41 H41A 0.9800
C41 H41B 0.9800
C41 H41C 0.9800
N1 Na1 2.475(6)
N2 Na1 2.452(6)
N3 Na1 2.476(6)
F15A Na1 2.577(14)
F15B Na1 2.324(9)
Na1 O1 2.266(7)
O1 C42B 1.448(12)
O1 C42A 1.472(10)
O1 C45A 1.482(10)
O1 C45B 1.528(12)
C42A C43A 1.50(2)
C42A H42A 0.9900
C42A H42B 0.9900
C43A C44A 1.44(3)
C43A H43A 0.9900
C43A H43B 0.9900
C44A C45A 1.54(3)
C44A H44A 0.9900
C44A H44B 0.9900
C45A H45A 0.9900
C45A H45B 0.9900
C42B C43B 1.42(4)
C42B H42C 0.9900
C42B H42D 0.9900
C43B C44B 1.53(4)
C43B H43C 0.9900
C43B H43D 0.9900
C44B C45B 1.48(3)
C44B H44C 0.9900
C44B H44D 0.9900
C45B H45C 0.9900
C45B H45D 0.9900
